data_9004216
loop_
_publ_author_name
'Hassan, I.'
'Grundy, H. D.'

_publ_section_title
;
 Structure of davyne and implications for stacking faults
 Sample 1469
;
_journal_name_full 'The Canadian Mineralogist'
_journal_page_first 341
_journal_page_last 349
_journal_volume 28
_journal_year 1990
_chemical_formula_sum 'Al3 Ca0.97 Cl K1.29 Na1.53 O13.72 S0.25 Si3'
_chemical_name_mineral Davyne
_space_group_IT_number 173
_symmetry_space_group_name_Hall 'P 6c'
_symmetry_space_group_name_H-M 'P 63'
_cell_angle_alpha 90
_cell_angle_beta 90
_cell_angle_gamma 120
_cell_length_a 12.793
_cell_length_b 12.793
_cell_length_c 5.367
_cell_formula_units_Z 2
_cell_volume 760.689
_database_code_amcsd 0005241
_exptl_crystal_density_diffrn 2.413
_cod_original_formula_sum 'O13.72 Si3 Al3 Cl Ca.97 Na1.53 K1.29 S.25'
_cod_database_code 9004216

loop_
_space_group_symop_operation_xyz
x,y,z
x-y,x,1/2+z
-y,x-y,z
-x,-y,1/2+z
-x+y,-x,z
y,-x+y,1/2+z

loop_
_atom_site_aniso_label
_atom_site_aniso_U_11
_atom_site_aniso_U_22
_atom_site_aniso_U_33
_atom_site_aniso_U_12
_atom_site_aniso_U_13
_atom_site_aniso_U_23
O1 0.00930 0.02200 0.03380 0.01110 0.00090 0.00430
O2 0.01570 0.00830 0.02240 0.00800 0.00020 -0.00130
O3 0.02240 0.01830 0.01470 0.01390 0.01240 0.00810
O4 0.01430 0.02210 0.01430 0.00650 -0.00270 0.00810
SiT1 0.00390 0.00540 0.00490 0.00290 0.00010 0.00130
AlT2 0.00380 0.00510 0.00590 0.00250 -0.00050 0.00000
Cl 0.13140 0.13140 0.01720 0.06570 0.00000 0.00000
Ca 0.01140 0.01140 0.02210 0.00570 0.00000 0.00000
Na 0.05070 0.16000 0.03550 0.08260 -0.00190 -0.00830
K 0.02430 0.04700 0.06330 0.02320 -0.00070 0.00290
S 0.01560 0.01560 0.05790 0.00780 0.00000 0.00000

loop_
_atom_site_label
_atom_site_fract_x
_atom_site_fract_y
_atom_site_fract_z
_atom_site_occupancy
_atom_site_U_iso_or_equiv
O1 0.21280 0.42660 0.72840 1.00000 ?
O2 0.10450 0.55880 0.74790 1.00000 ?
O3 0.00040 0.33000 0.02030 1.00000 ?
O4 0.32050 0.33830 0.00280 1.00000 ?
SiT1 0.32890 0.41010 0.75000 1.00000 ?
AlT2 0.07040 0.40990 0.75080 1.00000 ?
Cl 0.66667 0.33333 0.73220 1.00000 ?
Ca 0.66667 0.33333 0.22870 0.97000 ?
Na 0.15180 0.31090 0.27160 0.51000 ?
K 0.11060 0.22640 0.25640 0.43000 ?
O51 -0.05110 0.04620 0.13840 0.23000 0.07070
O52 0.05910 0.11480 0.36190 0.25000 0.04480
S 0.00000 0.00000 0.27080 0.25000 ?
O5 0.00000 0.00000 0.49640 0.28000 0.07230

loop_
_cod_related_entry_id
_cod_related_entry_database
_cod_related_entry_code
1 AMCSD 0005241
